data_7115710
loop_
_publ_author_name
'Murat K. Deliomeroglu'
'Vincent M. Lynch'
'Jonathan L. Sessler'

_publ_section_title
;
 Conformationally switchable non-cyclic tetrapyrrole receptors: synthesis
 of tetrakis(1H-pyrrole-2-carbaldehyde) derivatives and their anion
 binding properties
;
_journal_name_full Chem.Commun.
_journal_page_first 11863
_journal_paper_doi 10.1039/C4cc05903D
_journal_volume 50
_journal_year 2014
_chemical_formula_moiety 'C30 H26 N4 O4, 2 C3 H7 N O'
_chemical_formula_sum 'C36 H40 N6 O6'
_chemical_formula_weight 652.74
_chemical_name_systematic
;
 ?
;
_space_group_crystal_system orthorhombic
_space_group_IT_number 61
_space_group_name_Hall '-P 2ac 2ab'
_space_group_name_H-M_alt 'P b c a'
_symmetry_space_group_name_Hall '-P 2ac 2ab'
_symmetry_space_group_name_H-M 'P b c a'
_atom_sites_solution_hydrogens mixed
_audit_creation_method SHELXL-2013
_cell_angle_alpha 90
_cell_angle_beta 90
_cell_angle_gamma 90
_cell_formula_units_Z 8
_cell_length_a 15.1665(12)
_cell_length_b 17.7506(16)
_cell_length_c 24.997(2)
_cell_measurement_reflns_used 8436
_cell_measurement_temperature 100(2)
_cell_measurement_theta_max 27.5
_cell_measurement_theta_min 3.0
_cell_volume 6729.6(10)
_computing_cell_refinement 'CrystalClear (Rigaku Inc., 2008)'
_computing_data_collection 'CrystalClear (Rigaku Inc., 2008)'
_computing_data_reduction 'CrystalClear (Rigaku Inc., 2008)'
_computing_molecular_graphics 'XP SHELXTL/PC, Siemens Analytical'
_computing_publication_material 'XP SHELXTL/PC, Siemens Analytical'
_computing_structure_refinement 'SHELXL-2013 (Sheldrick, 2013)'
_computing_structure_solution
;

SIR97 - Altomare A., Burla M.C., Camalli M., Cascarano G.L., Giacovazzo C., 
Guagliardi A., Moliterni A.G.G., Polidori G.,Spagna R.
;
_diffrn_ambient_temperature 100(2)
_diffrn_measured_fraction_theta_full 0.998
_diffrn_measured_fraction_theta_max 0.999
_diffrn_measurement_device_type 'Rigaku AFC-12 with Saturn 724+ CCD'
_diffrn_measurement_method \w-scans
_diffrn_radiation_type MoK\a
_diffrn_radiation_wavelength 0.71073
_diffrn_reflns_av_R_equivalents 0.0981
_diffrn_reflns_av_unetI/netI 0.0579
_diffrn_reflns_Laue_measured_fraction_full 0.998
_diffrn_reflns_Laue_measured_fraction_max 0.999
_diffrn_reflns_limit_h_max 19
_diffrn_reflns_limit_h_min -19
_diffrn_reflns_limit_k_max 23
_diffrn_reflns_limit_k_min -23
_diffrn_reflns_limit_l_max 32
_diffrn_reflns_limit_l_min -31
_diffrn_reflns_number 81471
_diffrn_reflns_point_group_measured_fraction_full 0.998
_diffrn_reflns_point_group_measured_fraction_max 0.999
_diffrn_reflns_theta_full 25.242
_diffrn_reflns_theta_max 27.481
_diffrn_reflns_theta_min 3.016
_diffrn_source 'sealed tube'
_exptl_absorpt_coefficient_mu 0.089
_exptl_absorpt_correction_T_max 1.00
_exptl_absorpt_correction_T_min 0.774
_exptl_absorpt_correction_type multi-scan
_exptl_absorpt_process_details
;
Abscor. T. Higashi (2001). The Rigaku Corporation, Tokyo, Japan.
;
_exptl_crystal_colour colorless
_exptl_crystal_density_diffrn 1.289
_exptl_crystal_description octahedron
_exptl_crystal_F_000 2768
_exptl_crystal_size_max 0.200
_exptl_crystal_size_mid 0.110
_exptl_crystal_size_min 0.100
_refine_diff_density_max 0.253
_refine_diff_density_min -0.266
_refine_diff_density_rms 0.056
_refine_ls_extinction_method none
_refine_ls_goodness_of_fit_ref 1.134
_refine_ls_hydrogen_treatment mixed
_refine_ls_matrix_type full
_refine_ls_number_parameters 455
_refine_ls_number_reflns 7708
_refine_ls_number_restraints 0
_refine_ls_restrained_S_all 1.134
_refine_ls_R_factor_all 0.1068
_refine_ls_R_factor_gt 0.0676
_refine_ls_shift/su_max 0.043
_refine_ls_shift/su_mean 0.000
_refine_ls_structure_factor_coef Fsqd
_refine_ls_weighting_details 'w=1/[\s^2^(Fo^2^)+(0.0326P)^2^+4.3345P] where P=(Fo^2^+2Fc^2^)/3'
_refine_ls_weighting_scheme calc
_refine_ls_wR_factor_gt 0.1114
_refine_ls_wR_factor_ref 0.1226
_reflns_Friedel_coverage 0.000
_reflns_number_gt 5351
_reflns_number_total 7708
_reflns_threshold_expression 'I > 2\s(I)'
_cod_data_source_file c4cc05903d3.cif
_cod_data_source_block shelx_1
_cod_original_cell_volume 6729.5(10)
_cod_database_code 7115710
_shelx_space_group_comment
;
The symmetry employed for this shelxl refinement is uniquely defined
by the following loop, which should always be used as a source of
symmetry information in preference to the above space-group names.
They are only intended as comments.
;
_shelx_estimated_absorpt_t_min 0.982
_shelx_estimated_absorpt_t_max 0.991
_shelxl_version_number 2013-4

loop_
_space_group_symop_operation_xyz
'x, y, z'
'-x+1/2, -y, z+1/2'
'x+1/2, -y+1/2, -z'
'-x, y+1/2, -z+1/2'
'-x, -y, -z'
'x-1/2, y, -z-1/2'
'-x-1/2, y-1/2, z'
'x, -y-1/2, z-1/2'

loop_
_atom_site_label
_atom_site_type_symbol
_atom_site_fract_x
_atom_site_fract_y
_atom_site_fract_z
_atom_site_U_iso_or_equiv
_atom_site_adp_type
_atom_site_occupancy
_atom_site_site_symmetry_order
_atom_site_calc_flag
_atom_site_refinement_flags_posn
_atom_site_refinement_flags_adp
C1 C 0.20998(16) 0.35426(15) 0.11531(9) 0.0283(6) Uani 1 1 d . .
H1 H 0.2036 0.4022 0.1318 0.034 Uiso 1 1 calc R U
C2 C 0.29400(14) 0.33729(12) 0.09180(8) 0.0192(5) Uani 1 1 d . .
C3 C 0.36787(15) 0.38183(13) 0.08764(9) 0.0229(5) Uani 1 1 d . .
H3 H 0.3733 0.4324 0.0997 0.028 Uiso 1 1 calc R U
C4 C 0.43356(15) 0.33927(12) 0.06243(8) 0.0203(5) Uani 1 1 d . .
H4 H 0.4916 0.3557 0.0543 0.024 Uiso 1 1 calc R U
C5 C 0.39862(13) 0.26907(12) 0.05154(8) 0.0162(4) Uani 1 1 d . .
C6 C 0.44157(13) 0.19997(11) 0.02674(8) 0.0161(4) Uani 1 1 d . .
C7 C 0.39947(13) 0.18370(11) -0.02753(8) 0.0159(4) Uani 1 1 d . .
C8 C 0.43361(14) 0.19200(12) -0.07872(8) 0.0188(5) Uani 1 1 d . .
H8 H 0.4910 0.2095 -0.0876 0.023 Uiso 1 1 calc R U
C9 C 0.36778(14) 0.16982(12) -0.11484(8) 0.0193(5) Uani 1 1 d . .
H9 H 0.3726 0.1695 -0.1527 0.023 Uiso 1 1 calc R U
C10 C 0.29475(14) 0.14855(11) -0.08548(8) 0.0169(4) Uani 1 1 d . .
C11 C 0.21164(15) 0.12089(12) -0.10460(9) 0.0215(5) Uani 1 1 d . .
H11 H 0.2041 0.1176 -0.1423 0.026 Uiso 1 1 calc R U
C12 C 0.54044(14) 0.21663(13) 0.01838(9) 0.0210(5) Uani 1 1 d . .
H12A H 0.5471 0.2593 -0.0062 0.032 Uiso 1 1 calc R U
H12B H 0.5694 0.1721 0.0032 0.032 Uiso 1 1 calc R U
H12C H 0.5676 0.2291 0.0528 0.032 Uiso 1 1 calc R U
C13 C 0.43520(13) 0.13181(11) 0.06462(8) 0.0152(4) Uani 1 1 d . .
C14 C 0.43223(13) 0.14117(11) 0.11999(8) 0.0157(4) Uani 1 1 d . .
H14 H 0.4305 0.1907 0.1344 0.019 Uiso 1 1 calc R U
C15 C 0.43179(13) 0.07975(11) 0.15480(8) 0.0155(4) Uani 1 1 d . .
C16 C 0.43415(14) 0.00744(12) 0.13322(8) 0.0188(5) Uani 1 1 d . .
H16 H 0.4331 -0.0351 0.1563 0.023 Uiso 1 1 calc R U
C17 C 0.43801(14) -0.00273(12) 0.07830(8) 0.0204(5) Uani 1 1 d . .
H17 H 0.4404 -0.0522 0.0639 0.024 Uiso 1 1 calc R U
C18 C 0.43835(14) 0.05901(12) 0.04422(8) 0.0179(5) Uani 1 1 d . .
H18 H 0.4408 0.0514 0.0066 0.021 Uiso 1 1 calc R U
C19 C 0.42175(13) 0.09154(12) 0.21561(8) 0.0162(4) Uani 1 1 d . .
C20 C 0.45904(14) 0.02518(11) 0.24642(8) 0.0170(4) Uani 1 1 d . .
C21 C 0.42116(15) -0.02002(13) 0.28515(9) 0.0230(5) Uani 1 1 d . .
H21 H 0.3628 -0.0157 0.2986 0.028 Uiso 1 1 calc R U
C22 C 0.48387(15) -0.07330(13) 0.30095(9) 0.0249(5) Uani 1 1 d . .
H22 H 0.4758 -0.1117 0.3270 0.030 Uiso 1 1 calc R U
C23 C 0.55995(15) -0.05997(12) 0.27166(8) 0.0203(5) Uani 1 1 d . .
C24 C 0.64279(16) -0.09875(13) 0.27048(9) 0.0259(5) Uani 1 1 d . .
H24 H 0.6488 -0.1423 0.2923 0.031 Uiso 1 1 calc R U
C25 C 0.46824(13) 0.16238(11) 0.23471(8) 0.0145(4) Uani 1 1 d . .
C26 C 0.44014(14) 0.21715(12) 0.27050(8) 0.0200(5) Uani 1 1 d . .
H26 H 0.3836 0.2202 0.2867 0.024 Uiso 1 1 calc R U
C27 C 0.51031(14) 0.26703(12) 0.27841(9) 0.0209(5) Uani 1 1 d . .
H27 H 0.5100 0.3099 0.3011 0.025 Uiso 1 1 calc R U
C28 C 0.57974(14) 0.24310(11) 0.24751(8) 0.0165(4) Uani 1 1 d . .
C29 C 0.66548(14) 0.27595(12) 0.23959(9) 0.0199(5) Uani 1 1 d . .
H29 H 0.6796 0.3198 0.2596 0.024 Uiso 1 1 calc R U
C30 C 0.32209(13) 0.09832(13) 0.22754(9) 0.0214(5) Uani 1 1 d . .
H30A H 0.3133 0.1064 0.2659 0.032 Uiso 1 1 calc R U
H30B H 0.2922 0.0518 0.2166 0.032 Uiso 1 1 calc R U
H30C H 0.2975 0.1410 0.2076 0.032 Uiso 1 1 calc R U
C31 C 0.66781(14) 0.05054(12) 0.11437(9) 0.0220(5) Uani 1 1 d . .
H31 H 0.6445 0.0034 0.1033 0.026 Uiso 1 1 calc R U
C32 C 0.73741(17) 0.05711(15) 0.02728(9) 0.0310(6) Uani 1 1 d . .
H32A H 0.7090 0.0078 0.0234 0.047 Uiso 1 1 calc R U
H32B H 0.8014 0.0514 0.0235 0.047 Uiso 1 1 calc R U
H32C H 0.7154 0.0913 -0.0004 0.047 Uiso 1 1 calc R U
C33 C 0.75297(17) 0.16148(14) 0.09265(10) 0.0335(6) Uani 1 1 d . .
H33A H 0.7294 0.1782 0.1272 0.050 Uiso 1 1 calc R U
H33B H 0.7362 0.1976 0.0648 0.050 Uiso 1 1 calc R U
H33C H 0.8174 0.1584 0.0948 0.050 Uiso 1 1 calc R U
C34 C 0.13616(15) 0.10545(13) 0.05242(9) 0.0232(5) Uani 1 1 d . .
H34 H 0.1168 0.0944 0.0171 0.028 Uiso 1 1 calc R U
C35 C -0.00946(17) 0.0678(2) 0.08179(12) 0.0538(9) Uani 1 1 d . .
H35A H -0.0514 0.1056 0.0948 0.081 Uiso 1 1 calc R U
H35B H -0.0192 0.0201 0.1007 0.081 Uiso 1 1 calc R U
H35C H -0.0181 0.0602 0.0433 0.081 Uiso 1 1 calc R U
C36 C 0.10471(19) 0.11012(17) 0.14643(10) 0.0434(7) Uani 1 1 d . .
H36A H 0.0953 0.0653 0.1686 0.065 Uiso 1 1 calc R U
H36B H 0.0685 0.1516 0.1600 0.065 Uiso 1 1 calc R U
H36C H 0.1671 0.1245 0.1477 0.065 Uiso 1 1 calc R U
N1 N 0.31344(12) 0.26852(10) 0.06893(7) 0.0174(4) Uani 1 1 d . .
N2 N 0.31542(11) 0.15747(10) -0.03221(7) 0.0167(4) Uani 1 1 d . .
N3 N 0.54341(12) 0.00068(10) 0.23881(7) 0.0171(4) Uani 1 1 d . .
N4 N 0.55311(11) 0.17848(10) 0.22128(7) 0.0159(4) Uani 1 1 d . .
N5 N 0.71731(12) 0.08780(10) 0.07965(7) 0.0203(4) Uani 1 1 d . .
N6 N 0.07984(12) 0.09368(11) 0.09153(7) 0.0233(4) Uani 1 1 d . .
O1 O 0.14604(11) 0.31260(11) 0.11603(7) 0.0376(5) Uani 1 1 d . .
O2 O 0.14961(10) 0.10121(10) -0.07654(6) 0.0304(4) Uani 1 1 d . .
O3 O 0.70638(11) -0.07987(9) 0.24350(7) 0.0365(4) Uani 1 1 d . .
O4 O 0.72144(10) 0.25145(9) 0.20898(6) 0.0278(4) Uani 1 1 d . .
O5 O 0.64952(10) 0.07225(9) 0.15998(6) 0.0262(4) Uani 1 1 d . .
O6 O 0.21208(10) 0.12970(9) 0.05761(6) 0.0271(4) Uani 1 1 d . .
H1N H 0.2779(17) 0.2290(15) 0.0712(10) 0.036(8) Uiso 1 1 d . .
H3N H 0.5824(17) 0.0176(15) 0.2133(10) 0.041(8) Uiso 1 1 d . .
H4N H 0.5886(15) 0.1526(13) 0.1978(9) 0.027(7) Uiso 1 1 d . .
H2N H 0.2811(16) 0.1446(13) -0.0053(10) 0.028(7) Uiso 1 1 d . .

loop_
_atom_site_aniso_label
_atom_site_aniso_U_11
_atom_site_aniso_U_22
_atom_site_aniso_U_33
_atom_site_aniso_U_23
_atom_site_aniso_U_13
_atom_site_aniso_U_12
C1 0.0278(13) 0.0355(14) 0.0217(12) -0.0010(11) -0.0051(11) 0.0103(12)
C2 0.0202(11) 0.0224(11) 0.0149(11) -0.0031(9) -0.0025(9) 0.0059(9)
C3 0.0281(13) 0.0194(11) 0.0213(12) -0.0037(10) -0.0051(10) 0.0015(10)
C4 0.0196(11) 0.0195(11) 0.0219(12) 0.0020(9) -0.0009(9) -0.0036(9)
C5 0.0149(10) 0.0193(11) 0.0143(11) 0.0027(9) -0.0021(9) 0.0001(9)
C6 0.0154(11) 0.0163(10) 0.0165(11) 0.0013(9) 0.0020(9) -0.0004(9)
C7 0.0158(11) 0.0139(10) 0.0179(11) 0.0012(9) -0.0002(9) -0.0001(8)
C8 0.0178(11) 0.0198(11) 0.0188(11) 0.0034(9) 0.0029(9) -0.0004(9)
C9 0.0263(12) 0.0185(11) 0.0131(10) 0.0027(9) 0.0021(9) 0.0019(9)
C10 0.0201(11) 0.0153(10) 0.0152(11) 0.0010(9) -0.0028(9) 0.0023(9)
C11 0.0249(12) 0.0232(12) 0.0165(11) -0.0011(9) -0.0031(10) 0.0035(10)
C12 0.0178(11) 0.0231(12) 0.0223(12) 0.0013(10) 0.0003(9) -0.0020(9)
C13 0.0123(10) 0.0160(10) 0.0174(11) 0.0008(8) -0.0014(9) 0.0003(8)
C14 0.0136(10) 0.0148(10) 0.0188(11) -0.0030(9) -0.0016(9) 0.0014(9)
C15 0.0118(10) 0.0172(10) 0.0175(11) -0.0012(9) -0.0024(9) 0.0001(9)
C16 0.0199(11) 0.0172(11) 0.0193(11) 0.0025(9) -0.0035(9) -0.0018(9)
C17 0.0242(12) 0.0159(11) 0.0211(11) -0.0013(9) -0.0022(10) 0.0012(9)
C18 0.0188(11) 0.0215(11) 0.0133(10) -0.0013(9) -0.0024(9) 0.0011(9)
C19 0.0146(10) 0.0188(11) 0.0153(11) 0.0017(9) -0.0001(9) -0.0009(9)
C20 0.0181(11) 0.0179(10) 0.0150(11) -0.0020(9) -0.0028(9) -0.0024(9)
C21 0.0216(12) 0.0264(12) 0.0209(12) 0.0026(10) 0.0012(10) -0.0038(10)
C22 0.0327(14) 0.0204(12) 0.0216(12) 0.0085(10) -0.0047(10) -0.0065(10)
C23 0.0259(12) 0.0169(11) 0.0181(11) 0.0023(9) -0.0081(10) -0.0016(9)
C24 0.0317(14) 0.0188(12) 0.0274(13) -0.0007(10) -0.0105(11) 0.0005(10)
C25 0.0132(10) 0.0171(10) 0.0131(10) 0.0014(8) -0.0020(8) 0.0000(8)
C26 0.0166(11) 0.0229(11) 0.0205(11) -0.0025(9) 0.0043(9) -0.0002(9)
C27 0.0243(12) 0.0196(12) 0.0187(11) -0.0045(9) 0.0000(10) -0.0018(9)
C28 0.0196(11) 0.0149(10) 0.0151(10) 0.0009(9) -0.0009(9) -0.0027(9)
C29 0.0219(12) 0.0179(11) 0.0201(11) 0.0012(9) -0.0021(10) -0.0019(9)
C30 0.0157(11) 0.0265(12) 0.0220(12) -0.0007(10) -0.0004(9) -0.0028(9)
C31 0.0216(12) 0.0169(11) 0.0275(13) 0.0016(10) 0.0025(10) -0.0005(9)
C32 0.0351(14) 0.0359(14) 0.0220(13) -0.0025(11) 0.0043(11) -0.0012(11)
C33 0.0324(14) 0.0266(13) 0.0417(15) -0.0040(12) 0.0100(12) -0.0096(11)
C34 0.0265(13) 0.0256(13) 0.0174(12) 0.0042(10) 0.0002(10) -0.0013(10)
C35 0.0199(14) 0.089(3) 0.0526(19) 0.0253(18) -0.0027(13) -0.0134(15)
C36 0.0501(18) 0.0513(18) 0.0287(15) -0.0084(13) 0.0166(13) -0.0171(15)
N1 0.0169(10) 0.0182(10) 0.0171(9) 0.0001(8) -0.0007(8) 0.0009(8)
N2 0.0165(9) 0.0208(10) 0.0129(9) 0.0016(8) 0.0022(8) -0.0008(8)
N3 0.0183(10) 0.0181(9) 0.0149(9) 0.0019(8) -0.0018(8) -0.0001(8)
N4 0.0156(9) 0.0160(9) 0.0160(9) -0.0021(8) 0.0010(8) -0.0008(7)
N5 0.0232(10) 0.0169(9) 0.0207(10) -0.0010(8) 0.0035(8) -0.0020(8)
N6 0.0166(10) 0.0299(11) 0.0234(10) 0.0064(9) 0.0039(8) -0.0006(8)
O1 0.0222(10) 0.0530(12) 0.0376(10) 0.0025(9) 0.0023(8) 0.0031(9)
O2 0.0214(9) 0.0451(11) 0.0247(9) -0.0012(8) -0.0001(7) -0.0054(8)
O3 0.0291(10) 0.0287(10) 0.0517(12) 0.0013(9) -0.0009(9) 0.0063(8)
O4 0.0215(8) 0.0306(9) 0.0313(9) -0.0017(8) 0.0053(7) -0.0020(7)
O5 0.0304(9) 0.0225(8) 0.0257(9) 0.0003(7) 0.0108(7) 0.0011(7)
O6 0.0226(9) 0.0333(10) 0.0255(9) -0.0006(7) 0.0040(7) -0.0100(7)

loop_
_atom_type_symbol
_atom_type_description
_atom_type_scat_dispersion_real
_atom_type_scat_dispersion_imag
_atom_type_scat_source
C C 0.0033 0.0016 'International Tables Vol C Tables 4.2.6.8 and 6.1.1.4'
H H 0.0000 0.0000 'International Tables Vol C Tables 4.2.6.8 and 6.1.1.4'
N N 0.0061 0.0033 'International Tables Vol C Tables 4.2.6.8 and 6.1.1.4'
O O 0.0106 0.0060 'International Tables Vol C Tables 4.2.6.8 and 6.1.1.4'

loop_
_geom_angle_atom_site_label_1
_geom_angle_atom_site_label_2
_geom_angle_atom_site_label_3
_geom_angle
O1 C1 C2 125.8(2)
O1 C1 H1 117.1
C2 C1 H1 117.1
C3 C2 N1 107.65(19)
C3 C2 C1 129.3(2)
N1 C2 C1 123.0(2)
C2 C3 C4 107.7(2)
C2 C3 H3 126.2
C4 C3 H3 126.2
C5 C4 C3 107.61(19)
C5 C4 H4 126.2
C3 C4 H4 126.2
N1 C5 C4 107.90(19)
N1 C5 C6 122.01(18)
C4 C5 C6 130.07(19)
C5 C6 C7 109.61(16)
C5 C6 C13 110.87(16)
C7 C6 C13 111.81(16)
C5 C6 C12 108.48(17)
C7 C6 C12 108.80(17)
C13 C6 C12 107.16(16)
N2 C7 C8 107.83(18)
N2 C7 C6 122.16(18)
C8 C7 C6 130.01(19)
C7 C8 C9 107.35(19)
C7 C8 H8 126.3
C9 C8 H8 126.3
C10 C9 C8 107.79(18)
C10 C9 H9 126.1
C8 C9 H9 126.1
N2 C10 C9 107.44(18)
N2 C10 C11 124.15(19)
C9 C10 C11 128.40(19)
O2 C11 C10 125.6(2)
O2 C11 H11 117.2
C10 C11 H11 117.2
C6 C12 H12A 109.5
C6 C12 H12B 109.5
H12A C12 H12B 109.5
C6 C12 H12C 109.5
H12A C12 H12C 109.5
H12B C12 H12C 109.5
C18 C13 C14 118.41(19)
C18 C13 C6 120.19(18)
C14 C13 C6 121.25(18)
C13 C14 C15 121.74(19)
C13 C14 H14 119.1
C15 C14 H14 119.1
C16 C15 C14 118.59(19)
C16 C15 C19 120.63(18)
C14 C15 C19 120.62(18)
C17 C16 C15 120.32(19)
C17 C16 H16 119.8
C15 C16 H16 119.8
C16 C17 C18 120.4(2)
C16 C17 H17 119.8
C18 C17 H17 119.8
C17 C18 C13 120.58(19)
C17 C18 H18 119.7
C13 C18 H18 119.7
C20 C19 C25 108.08(16)
C20 C19 C15 111.00(17)
C25 C19 C15 112.12(16)
C20 C19 C30 109.09(17)
C25 C19 C30 109.21(17)
C15 C19 C30 107.30(16)
N3 C20 C21 107.60(19)
N3 C20 C19 121.75(18)
C21 C20 C19 130.65(19)
C20 C21 C22 107.9(2)
C20 C21 H21 126.0
C22 C21 H21 126.0
C23 C22 C21 107.54(19)
C23 C22 H22 126.2
C21 C22 H22 126.2
N3 C23 C22 107.26(19)
N3 C23 C24 121.5(2)
C22 C23 C24 131.2(2)
O3 C24 C23 124.8(2)
O3 C24 H24 117.6
C23 C24 H24 117.6
N4 C25 C26 107.60(18)
N4 C25 C19 122.39(18)
C26 C25 C19 129.78(18)
C25 C26 C27 107.50(18)
C25 C26 H26 126.3
C27 C26 H26 126.3
C28 C27 C26 107.96(19)
C28 C27 H27 126.0
C26 C27 H27 126.0
C27 C28 N4 107.43(18)
C27 C28 C29 130.2(2)
N4 C28 C29 122.36(19)
O4 C29 C28 124.7(2)
O4 C29 H29 117.6
C28 C29 H29 117.6
C19 C30 H30A 109.5
C19 C30 H30B 109.5
H30A C30 H30B 109.5
C19 C30 H30C 109.5
H30A C30 H30C 109.5
H30B C30 H30C 109.5
O5 C31 N5 125.2(2)
O5 C31 H31 117.4
N5 C31 H31 117.4
N5 C32 H32A 109.5
N5 C32 H32B 109.5
H32A C32 H32B 109.5
N5 C32 H32C 109.5
H32A C32 H32C 109.5
H32B C32 H32C 109.5
N5 C33 H33A 109.5
N5 C33 H33B 109.5
H33A C33 H33B 109.5
N5 C33 H33C 109.5
H33A C33 H33C 109.5
H33B C33 H33C 109.5
O6 C34 N6 125.6(2)
O6 C34 H34 117.2
N6 C34 H34 117.2
N6 C35 H35A 109.5
N6 C35 H35B 109.5
H35A C35 H35B 109.5
N6 C35 H35C 109.5
H35A C35 H35C 109.5
H35B C35 H35C 109.5
N6 C36 H36A 109.5
N6 C36 H36B 109.5
H36A C36 H36B 109.5
N6 C36 H36C 109.5
H36A C36 H36C 109.5
H36B C36 H36C 109.5
C5 N1 C2 109.16(18)
C5 N1 H1N 127.0(17)
C2 N1 H1N 123.0(16)
C7 N2 C10 109.60(18)
C7 N2 H2N 125.2(15)
C10 N2 H2N 125.0(15)
C20 N3 C23 109.68(18)
C20 N3 H3N 126.5(16)
C23 N3 H3N 123.4(16)
C25 N4 C28 109.50(17)
C25 N4 H4N 127.3(15)
C28 N4 H4N 123.2(15)
C31 N5 C32 121.54(19)
C31 N5 C33 120.95(19)
C32 N5 C33 117.51(19)
C34 N6 C35 122.2(2)
C34 N6 C36 120.1(2)
C35 N6 C36 117.7(2)

loop_
_geom_bond_atom_site_label_1
_geom_bond_atom_site_label_2
_geom_bond_distance
C1 O1 1.220(3)
C1 C2 1.435(3)
C1 H1 0.9500
C2 C3 1.375(3)
C2 N1 1.380(3)
C3 C4 1.400(3)
C3 H3 0.9500
C4 C5 1.381(3)
C4 H4 0.9500
C5 N1 1.363(3)
C5 C6 1.521(3)
C6 C7 1.527(3)
C6 C13 1.539(3)
C6 C12 1.543(3)
C7 N2 1.362(3)
C7 C8 1.388(3)
C8 C9 1.403(3)
C8 H8 0.9500
C9 C10 1.381(3)
C9 H9 0.9500
C10 N2 1.377(3)
C10 C11 1.435(3)
C11 O2 1.224(3)
C11 H11 0.9500
C12 H12A 0.9800
C12 H12B 0.9800
C12 H12C 0.9800
C13 C18 1.390(3)
C13 C14 1.395(3)
C14 C15 1.395(3)
C14 H14 0.9500
C15 C16 1.393(3)
C15 C19 1.542(3)
C16 C17 1.386(3)
C16 H16 0.9500
C17 C18 1.388(3)
C17 H17 0.9500
C18 H18 0.9500
C19 C20 1.517(3)
C19 C25 1.519(3)
C19 C30 1.545(3)
C20 N3 1.365(3)
C20 C21 1.382(3)
C21 C22 1.398(3)
C21 H21 0.9500
C22 C23 1.387(3)
C22 H22 0.9500
C23 N3 1.377(3)
C23 C24 1.433(3)
C24 O3 1.224(3)
C24 H24 0.9500
C25 N4 1.361(3)
C25 C26 1.388(3)
C26 C27 1.398(3)
C26 H26 0.9500
C27 C28 1.373(3)
C27 H27 0.9500
C28 N4 1.382(3)
C28 C29 1.439(3)
C29 O4 1.223(3)
C29 H29 0.9500
C30 H30A 0.9800
C30 H30B 0.9800
C30 H30C 0.9800
C31 O5 1.235(3)
C31 N5 1.324(3)
C31 H31 0.9500
C32 N5 1.450(3)
C32 H32A 0.9800
C32 H32B 0.9800
C32 H32C 0.9800
C33 N5 1.452(3)
C33 H33A 0.9800
C33 H33B 0.9800
C33 H33C 0.9800
C34 O6 1.236(3)
C34 N6 1.315(3)
C34 H34 0.9500
C35 N6 1.451(3)
C35 H35A 0.9800
C35 H35B 0.9800
C35 H35C 0.9800
C36 N6 1.453(3)
C36 H36A 0.9800
C36 H36B 0.9800
C36 H36C 0.9800
N1 H1N 0.89(3)
N2 H2N 0.88(2)
N3 H3N 0.92(3)
N4 H4N 0.92(2)

loop_
_geom_hbond_atom_site_label_D
_geom_hbond_atom_site_label_H
_geom_hbond_atom_site_label_A
_geom_hbond_distance_DH
_geom_hbond_distance_HA
_geom_hbond_distance_DA
_geom_hbond_angle_DHA
_geom_hbond_site_symmetry_A
C4 H4 O2 0.95 2.58 3.461(3) 155 3
C8 H8 O1 0.95 2.49 3.355(3) 152 3
C26 H26 O4 0.95 2.52 3.411(3) 156 6_556
C29 H29 O3 0.95 2.51 3.215(3) 131 7_765
C33 H33A O4 0.98 2.43 3.352(3) 157 .
C34 H34 O2 0.95 2.40 3.231(3) 146 .
N1 H1N O6 0.89(3) 2.05(3) 2.918(2) 165(2) .
N3 H3N O5 0.92(3) 1.94(3) 2.844(2) 168(2) .
N4 H4N O5 0.92(2) 1.94(2) 2.836(2) 163(2) .
N2 H2N O6 0.88(2) 1.91(2) 2.782(2) 172(2) .

loop_
_geom_torsion_atom_site_label_1
_geom_torsion_atom_site_label_2
_geom_torsion_atom_site_label_3
_geom_torsion_atom_site_label_4
_geom_torsion
O1 C1 C2 C3 177.4(2)
O1 C1 C2 N1 -3.2(4)
N1 C2 C3 C4 -0.7(2)
C1 C2 C3 C4 178.8(2)
C2 C3 C4 C5 0.0(2)
C3 C4 C5 N1 0.7(2)
C3 C4 C5 C6 -177.3(2)
N1 C5 C6 C7 68.5(2)
C4 C5 C6 C7 -113.7(2)
N1 C5 C6 C13 -55.4(2)
C4 C5 C6 C13 122.4(2)
N1 C5 C6 C12 -172.80(18)
C4 C5 C6 C12 4.9(3)
C5 C6 C7 N2 -70.3(2)
C13 C6 C7 N2 53.1(3)
C12 C6 C7 N2 171.22(18)
C5 C6 C7 C8 108.9(2)
C13 C6 C7 C8 -127.7(2)
C12 C6 C7 C8 -9.5(3)
N2 C7 C8 C9 -0.1(2)
C6 C7 C8 C9 -179.5(2)
C7 C8 C9 C10 0.1(2)
C8 C9 C10 N2 0.0(2)
C8 C9 C10 C11 -179.2(2)
N2 C10 C11 O2 -0.8(4)
C9 C10 C11 O2 178.3(2)
C5 C6 C13 C18 155.49(19)
C7 C6 C13 C18 32.8(3)
C12 C6 C13 C18 -86.3(2)
C5 C6 C13 C14 -28.9(3)
C7 C6 C13 C14 -151.57(19)
C12 C6 C13 C14 89.3(2)
C18 C13 C14 C15 -0.4(3)
C6 C13 C14 C15 -176.09(18)
C13 C14 C15 C16 -0.2(3)
C13 C14 C15 C19 -175.58(18)
C14 C15 C16 C17 0.8(3)
C19 C15 C16 C17 176.23(19)
C15 C16 C17 C18 -0.9(3)
C16 C17 C18 C13 0.3(3)
C14 C13 C18 C17 0.4(3)
C6 C13 C18 C17 176.09(19)
C16 C15 C19 C20 27.7(3)
C14 C15 C19 C20 -156.98(18)
C16 C15 C19 C25 148.70(19)
C14 C15 C19 C25 -36.0(3)
C16 C15 C19 C30 -91.4(2)
C14 C15 C19 C30 83.9(2)
C25 C19 C20 N3 -68.9(2)
C15 C19 C20 N3 54.4(2)
C30 C19 C20 N3 172.45(18)
C25 C19 C20 C21 110.4(2)
C15 C19 C20 C21 -126.3(2)
C30 C19 C20 C21 -8.3(3)
N3 C20 C21 C22 -0.4(2)
C19 C20 C21 C22 -179.8(2)
C20 C21 C22 C23 0.1(3)
C21 C22 C23 N3 0.2(2)
C21 C22 C23 C24 -177.7(2)
N3 C23 C24 O3 4.3(4)
C22 C23 C24 O3 -178.0(2)
C20 C19 C25 N4 73.3(2)
C15 C19 C25 N4 -49.3(3)
C30 C19 C25 N4 -168.12(18)
C20 C19 C25 C26 -100.4(2)
C15 C19 C25 C26 136.9(2)
C30 C19 C25 C26 18.1(3)
N4 C25 C26 C27 0.1(2)
C19 C25 C26 C27 174.5(2)
C25 C26 C27 C28 0.4(2)
C26 C27 C28 N4 -0.7(2)
C26 C27 C28 C29 177.3(2)
C27 C28 C29 O4 -176.5(2)
N4 C28 C29 O4 1.3(3)
C4 C5 N1 C2 -1.2(2)
C6 C5 N1 C2 177.03(18)
C3 C2 N1 C5 1.2(2)
C1 C2 N1 C5 -178.35(19)
C8 C7 N2 C10 0.1(2)
C6 C7 N2 C10 179.50(18)
C9 C10 N2 C7 0.0(2)
C11 C10 N2 C7 179.17(19)
C21 C20 N3 C23 0.6(2)
C19 C20 N3 C23 -179.98(18)
C22 C23 N3 C20 -0.5(2)
C24 C23 N3 C20 177.68(19)
C26 C25 N4 C28 -0.5(2)
C19 C25 N4 C28 -175.49(17)
C27 C28 N4 C25 0.8(2)
C29 C28 N4 C25 -177.44(19)
O5 C31 N5 C32 178.3(2)
O5 C31 N5 C33 -2.1(3)
O6 C34 N6 C35 177.5(3)
O6 C34 N6 C36 0.6(4)
